data_2002022
loop_
_publ_author_name
'Kawata, T.'
'Okuda, M.'
'Ohba, S.'
'Umehara, M.'
'Honnami, H.'
'Hishida, S.'

_publ_section_title
;Tricyclo[9.3.0.0^3,7^]tetradec-3-ene-5,10-dione (I),
 tetracyclo[9.3.0.0^1,5^.0^5,9^]tetradecane-2,7-dione (II) and
 <i>cis</i>-<i>cisoid</i>-<i>cis</i>-2,9-epoxy-9-methyltricyclo[9.3.0.0^4,8^]tetradecan-2-ol
 (III)
;
_journal_issue 2
_journal_name_full 'Acta Crystallographica Section C'
_journal_page_first 410
_journal_page_last 413
_journal_paper_doi 10.1107/S0108270192009491
_journal_volume 49
_journal_year 1993
_chemical_formula_sum 'C14 H18 O2'
_chemical_formula_weight 218.3
_symmetry_cell_setting monoclinic
_symmetry_space_group_name_Hall '-P 2yab'
_symmetry_space_group_name_H-M 'P 1 21/a 1'
_atom_type_scat_source IntTabIV
_cell_angle_alpha 90.0
_cell_angle_beta 104.61(2)
_cell_angle_gamma 90.0
_cell_formula_units_Z 4
_cell_length_a 13.406(2)
_cell_length_b 13.346(2)
_cell_length_c 6.860(2)
_cell_measurement_reflns_used 24
_cell_measurement_temperature 293(2)
_cell_measurement_theta_max 15
_cell_measurement_theta_min 10
_cell_volume 1187.7(4)
_diffrn_measurement_device 'Rigaku AFC-5 four-circle'
_diffrn_measurement_method \q-2\q
_diffrn_radiation_type MoK\a
_diffrn_radiation_wavelength 0.71073
_diffrn_reflns_av_R_equivalents 0.017
_diffrn_reflns_limit_h_max 17
_diffrn_reflns_limit_h_min -17
_diffrn_reflns_limit_k_max 17
_diffrn_reflns_limit_k_min 0
_diffrn_reflns_limit_l_max 8
_diffrn_reflns_limit_l_min 0
_diffrn_reflns_number 2948
_diffrn_reflns_theta_max 27.5
_diffrn_standards_decay_% 0.976-1.050
_diffrn_standards_interval_count 100
_diffrn_standards_number 5
_exptl_absorpt_coefficient_mu 0.075
_exptl_absorpt_correction_type none
_exptl_crystal_colour Colourless
_exptl_crystal_density_diffrn 1.221
_exptl_crystal_description Prism
_exptl_crystal_size_max 0.55
_exptl_crystal_size_mid 0.50
_exptl_crystal_size_min 0.45
_refine_diff_density_max 0.14
_refine_diff_density_min -0.18
_refine_ls_goodness_of_fit_obs 1.54
_refine_ls_hydrogen_treatment refall
_refine_ls_number_parameters 218
_refine_ls_number_reflns 1128
_refine_ls_R_factor_obs 0.050
_refine_ls_shift/esd_max 0.219
_refine_ls_structure_factor_coef F
_refine_ls_weighting_details 'w = [\s^2^|F~o~|+(0.015|F~o~|)^2^]^-1^'
_refine_ls_weighting_scheme calc
_refine_ls_wR_factor_obs 0.046
_reflns_number_observed 1128
_reflns_number_total 2727
_reflns_observed_criterion |F~o~|>3\s|F~o~|
_cod_data_source_file as1019.cif
_cod_data_source_block as1019_structure_2_of_3
_cod_depositor_comments
;
The following automatic conversions were performed:

'_refine_ls_weighting_scheme' value
'[\s^2^|F~o~|+(0.015|F~o~|)^2^]^-1^' was changed to 'calc'. New tag
'_refine_ls_weighting_details' was created. The value of the new tag
was set to 'w = [\s^2^|F~o~|+(0.015|F~o~|)^2^]^-1^'.

Automatic conversion script
Id: cif_fix_values 3143 2015-03-26 13:38:13Z robertas 
;
_cod_database_code 2002022

loop_
_atom_site_label
_atom_site_fract_x
_atom_site_fract_y
_atom_site_fract_z
_atom_site_U_iso_or_equiv
O1 .03050(10) .2176(2) .0474(4) .082
O2 .5661(2) .1075(2) .4541(4) .104
C1 .1894(2) .1341(2) .2125(4) .039
C2 .1232(2) .2212(2) .1100(4) .055
C3 .1880(2) .3119(2) .1005(6) .073
C4 .2969(2) .2703(2) .1314(5) .056
C5 .3006(2) .1765(2) .2650(4) .042
C6 .3898(2) .1063(2) .2528(5) .054
C7 .4777(2) .1350(2) .4315(5) .069
C8 .4389(3) .2026(3) .5726(6) .088
C9 .3227(2) .2018(2) .4930(5) .057
C10 .2669(2) .1179(2) .5734(4) .063
C11 .1640(2) .1083(2) .4175(4) .049
C12 .1177(2) .0027(2) .3909(5) .062
C13 .1669(2) -.0466(2) .2387(5) .060
C14 .1668(2) .0365(2) .0871(4) .052
H31 .165(2) .353(2) -.021(4) .082
H32 .184(2) .360(2) .224(4) .099
H41 .349(2) .323(2) .195(4) .073
H42 .315(2) .249(2) -.004(4) .075
H61 .413(2) .108(2) .114(4) .082
H62 .371(2) .036(2) .272(4) .057
H81 .459(2) .177(2) .715(5) .127
H82 .480(2) .268(2) .576(5) .114
H9 .290(2) .273(2) .509(4) .076
H101 .257(2) .133(2) .711(4) .073
H102 .310(2) .049(2) .599(4) .082
H11 .116(2) .156(2) .453(4) .058
H121 .130(2) -.037(2) .523(4) .075
H122 .038(2) .008(2) .332(4) .080
H131 .243(2) -.067(2) .309(4) .081
H132 .126(2) -.106(2) .176(4) .067
H141 .091(2) .044(2) -.011(4) .090
H142 .218(2) .032(2) -.011(4) .091

loop_
_geom_angle_atom_site_label_1
_geom_angle_atom_site_label_2
_geom_angle_atom_site_label_3
_geom_angle
_geom_angle_publ_flag
C2 C1 C5 104.1(2) yes
C2 C1 C11 110.4(2) yes
C2 C1 C14 112.1(2) yes
C5 C1 C11 106.6(2) yes
C5 C1 C14 118.6(2) yes
C11 C1 C14 105.0(2) yes
O1 C2 O1 124.1(3) yes
O1 C2 C3 124.8(3) yes
C1 C2 C3 111.1(2) yes
C2 C3 C4 104.1(2) yes
C3 C4 C5 105.3(3) yes
C1 C5 C4 105.9(2) yes
C1 C5 C6 118.7(2) yes
C1 C5 C9 104.0(2) yes
C4 C5 C6 111.7(3) yes
C4 C5 C9 113.0(2) yes
C6 C5 C9 103.5(2) yes
C5 C6 C7 105.0(2) yes
O2 C7 C6 124.1(3) yes
O2 C7 C8 125.7(3) yes
C6 C7 C8 110.2(2) yes
C7 C8 C9 104.7(3) yes
C5 C9 C8 106.4(3) yes
C5 C9 C10 102.6(2) yes
C8 C9 C10 115.3(3) yes
C9 C10 C11 104.3(2) yes
C1 C11 C10 104.4(2) yes
C1 C11 C12 105.5(2) yes
C10 C11 C12 115.4(2) yes
C11 C12 C13 104.3(3) yes
C12 C13 C14 103.2(2) yes
C1 C14 C13 105.5(2) yes

loop_
_geom_bond_atom_site_label_1
_geom_bond_atom_site_label_2
_geom_bond_distance
_geom_bond_publ_flag
O1 C2 1.209(3) yes
O2 C7 1.212(4) yes
C1 C2 1.523(4) yes
C1 C5 1.549(4) yes
C1 C11 1.567(4) yes
C1 C14 1.547(4) yes
C2 C3 1.501(4) yes
C3 C4 1.526(4) yes
C4 C5 1.545(4) yes
C5 C6 1.538(4) yes
C5 C9 1.554(4) yes
C6 C7 1.520(4) yes
C7 C8 1.508(5) yes
C8 C9 1.516(4) yes
C9 C10 1.525(5) yes
C10 C11 1.523(4) yes
C11 C12 1.533(4) yes
C12 C13 1.518(5) yes
C13 C14 1.521(4) yes
